data_7706350
loop_
_publ_author_name
'Kutahyali Aslani, Ceren'
'Breton, Logan S.'
'Klepov, Vladislav V.'
'Zur Loye, Hans-Conrad'

_publ_section_title
;
 A series of
 Rb<sub>4</sub>Ln<sub>2</sub>(P<sub>2</sub>S<sub>6</sub>)(PS<sub>4</sub>)<sub>2</sub>
 (Ln = La, Ce, Pr, Nd, Sm, Gd) rare earth thiophosphates with two distinct
 thiophosphate units [P<sup>V</sup>S<sub>4</sub>]<sup>3-</sup> and
 [P<sup>IV</sup><sub>2</sub>S<sub>6</sub>]<sup>4</sup>.
;
_journal_issue 5
_journal_name_full 'Dalton transactions (Cambridge, England : 2003)'
_journal_page_first 1683
_journal_page_last 1689
_journal_paper_doi 10.1039/d0dt03718d
_journal_volume 50
_journal_year 2021
_chemical_formula_moiety '0.5(La4 P8 Rb8 S28)'
_chemical_formula_sum 'La2 P4 Rb4 S14'
_chemical_formula_weight 1192.42
_space_group_crystal_system monoclinic
_space_group_IT_number 14
_space_group_name_Hall '-P 2yn'
_space_group_name_H-M_alt 'P 1 21/n 1'
_audit_creation_date 2020-01-18
_audit_creation_method
;
Olex2 1.2
(compiled 2018.05.29 svn.r3508 for OlexSys, GUI svn.r5506)
;
_audit_update_record
;
2020-10-26 deposited with the CCDC.	2021-01-05 downloaded from the CCDC.
;
_cell_angle_alpha 90
_cell_angle_beta 98.1714(7)
_cell_angle_gamma 90
_cell_formula_units_Z 2
_cell_length_a 9.4993(2)
_cell_length_b 6.84630(10)
_cell_length_c 19.8176(4)
_cell_measurement_reflns_used 9879
_cell_measurement_temperature 301(2)
_cell_measurement_theta_max 32.98
_cell_measurement_theta_min 2.53
_cell_volume 1275.75(4)
_computing_molecular_graphics 'Olex2 (Dolomanov et al., 2009)'
_computing_publication_material 'Olex2 (Dolomanov et al., 2009)'
_computing_structure_refinement 'ShelXL (Sheldrick, 2015)'
_diffrn_ambient_temperature 301.5
_diffrn_measured_fraction_theta_full 0.998
_diffrn_measured_fraction_theta_max 0.999
_diffrn_measurement_device_type 'Bruker D8 QUEST'
_diffrn_measurement_method '\f and \w scans'
_diffrn_radiation_type MoK\a
_diffrn_radiation_wavelength 0.71073
_diffrn_reflns_av_R_equivalents 0.0354
_diffrn_reflns_av_unetI/netI 0.0211
_diffrn_reflns_Laue_measured_fraction_full 0.998
_diffrn_reflns_Laue_measured_fraction_max 0.999
_diffrn_reflns_limit_h_max 12
_diffrn_reflns_limit_h_min -13
_diffrn_reflns_limit_k_max 9
_diffrn_reflns_limit_k_min -9
_diffrn_reflns_limit_l_max 27
_diffrn_reflns_limit_l_min -27
_diffrn_reflns_number 27582
_diffrn_reflns_point_group_measured_fraction_full 0.998
_diffrn_reflns_point_group_measured_fraction_max 0.999
_diffrn_reflns_theta_full 25.242
_diffrn_reflns_theta_max 29.998
_diffrn_reflns_theta_min 2.532
_diffrn_standards_number 0
_exptl_absorpt_coefficient_mu 12.273
_exptl_absorpt_correction_T_max 0.2694
_exptl_absorpt_correction_T_min 0.1933
_exptl_absorpt_correction_type multi-scan
_exptl_absorpt_process_details
;
SADABS-2016/2 (Bruker,2016/2) was used for absorption correction.
wR2(int) was 0.1049 before and 0.0568 after correction.
The Ratio of minimum to maximum transmission is 0.7175.
The \l/2 correction factor is Not present.
;
_exptl_crystal_colour colourless
_exptl_crystal_colour_primary colourless
_exptl_crystal_density_diffrn 3.104
_exptl_crystal_description block
_exptl_crystal_F_000 1092
_exptl_crystal_size_max 0.06
_exptl_crystal_size_mid 0.06
_exptl_crystal_size_min 0.04
_refine_diff_density_max 1.124
_refine_diff_density_min -1.028
_refine_diff_density_rms 0.117
_refine_ls_extinction_method none
_refine_ls_goodness_of_fit_ref 1.025
_refine_ls_hydrogen_treatment undef
_refine_ls_matrix_type full
_refine_ls_number_parameters 109
_refine_ls_number_reflns 3727
_refine_ls_number_restraints 0
_refine_ls_restrained_S_all 1.025
_refine_ls_R_factor_all 0.0276
_refine_ls_R_factor_gt 0.0204
_refine_ls_shift/su_max 0.001
_refine_ls_shift/su_mean 0.000
_refine_ls_structure_factor_coef Fsqd
_refine_ls_weighting_details 'w=1/[\s^2^(Fo^2^)+(0.0140P)^2^+1.5897P] where P=(Fo^2^+2Fc^2^)/3'
_refine_ls_weighting_scheme calc
_refine_ls_wR_factor_gt 0.0405
_refine_ls_wR_factor_ref 0.0440
_reflns_Friedel_coverage 0.000
_reflns_number_gt 3224
_reflns_number_total 3727
_reflns_threshold_expression 'I > 2\s(I)'
_cod_data_source_file d0dt03718d2.cif
_cod_data_source_block La
_cod_depositor_comments 'Adding full bibliography for 7706350--7706355.cif.'
_cod_database_code 7706350
_shelx_shelxl_version_number 2018/3
_shelx_space_group_comment
;
The symmetry employed for this shelxl refinement is uniquely defined
by the following loop, which should always be used as a source of
symmetry information in preference to the above space-group names.
They are only intended as comments.
;
_shelx_estimated_absorpt_t_max 0.640
_shelx_estimated_absorpt_t_min 0.526
_olex2_refinement_description
;
;
_olex2_submission_special_instructions 'No special instructions were received'

loop_
_space_group_symop_operation_xyz
'x, y, z'
'-x+1/2, y+1/2, -z+1/2'
'-x, -y, -z'
'x-1/2, -y-1/2, z-1/2'

loop_
_atom_site_label
_atom_site_type_symbol
_atom_site_fract_x
_atom_site_fract_y
_atom_site_fract_z
_atom_site_U_iso_or_equiv
_atom_site_adp_type
_atom_site_occupancy
_atom_site_site_symmetry_order
_atom_site_calc_flag
_atom_site_refinement_flags_posn
_atom_site_refinement_flags_adp
_atom_site_refinement_flags_occupancy
_atom_site_disorder_assembly
_atom_site_disorder_group
La1 La 0.31073(2) 0.51926(2) 0.65048(2) 0.01718(4) Uani 1 1 d . . . . .
Rb1 Rb 0.64416(3) -0.01025(4) 0.80211(2) 0.03659(8) Uani 1 1 d . . . . .
Rb2 Rb 0.76021(3) 0.99544(4) 0.51469(2) 0.03006(7) Uani 1 1 d . . . . .
S1 S 0.41555(8) 0.72902(9) 0.89285(3) 0.02387(14) Uani 1 1 d . . . . .
S2 S 0.44404(7) 0.25301(9) 0.89823(3) 0.02199(13) Uani 1 1 d . . . . .
S3 S 0.53778(7) 0.49593(10) 0.76609(3) 0.02354(14) Uani 1 1 d . . . . .
S4 S 0.19764(7) 0.43856(10) 0.78327(3) 0.02294(13) Uani 1 1 d . . . . .
S5 S 0.54207(7) 0.74039(9) 0.59948(4) 0.02270(14) Uani 1 1 d . . . . .
S6 S 0.76665(7) 0.48556(9) 0.51267(3) 0.02215(13) Uani 1 1 d . . . . .
S7 S 0.52765(7) 0.25870(9) 0.59923(3) 0.02248(14) Uani 1 1 d . . . . .
P1 P 0.39821(7) 0.48407(9) 0.83524(3) 0.01583(12) Uani 1 1 d . . . . .
P2 P 0.57826(7) 0.49593(9) 0.54647(3) 0.01655(12) Uani 1 1 d . . . . .

loop_
_atom_site_aniso_label
_atom_site_aniso_U_11
_atom_site_aniso_U_22
_atom_site_aniso_U_33
_atom_site_aniso_U_23
_atom_site_aniso_U_13
_atom_site_aniso_U_12
La1 0.01666(7) 0.02068(7) 0.01478(7) -0.00089(5) 0.00427(5) 0.00047(5)
Rb1 0.02622(15) 0.03870(17) 0.04594(19) -0.00385(13) 0.00888(13) -0.00132(12)
Rb2 0.03460(16) 0.02286(13) 0.03560(16) 0.00088(11) 0.01490(12) 0.00053(10)
S1 0.0320(4) 0.0171(3) 0.0220(3) -0.0031(2) 0.0020(3) 0.0030(2)
S2 0.0252(3) 0.0176(3) 0.0221(3) 0.0042(2) -0.0003(3) -0.0011(2)
S3 0.0174(3) 0.0345(4) 0.0197(3) 0.0014(3) 0.0062(2) 0.0001(2)
S4 0.0166(3) 0.0308(3) 0.0211(3) 0.0050(3) 0.0016(2) -0.0017(2)
S5 0.0292(4) 0.0176(3) 0.0234(3) -0.0052(2) 0.0112(3) -0.0038(2)
S6 0.0171(3) 0.0271(3) 0.0233(3) -0.0003(3) 0.0064(2) 0.0001(2)
S7 0.0289(4) 0.0170(3) 0.0236(3) 0.0039(2) 0.0106(3) 0.0033(2)
P1 0.0164(3) 0.0164(3) 0.0149(3) 0.0000(2) 0.0030(2) -0.0001(2)
P2 0.0182(3) 0.0159(3) 0.0167(3) -0.0005(2) 0.0060(2) 0.0001(2)

loop_
_atom_type_symbol
_atom_type_description
_atom_type_scat_dispersion_real
_atom_type_scat_dispersion_imag
_atom_type_scat_source
P P 0.1023 0.0942 'International Tables Vol C Tables 4.2.6.8 and 6.1.1.4'
S S 0.1246 0.1234 'International Tables Vol C Tables 4.2.6.8 and 6.1.1.4'
Rb Rb -0.9393 2.9676 'International Tables Vol C Tables 4.2.6.8 and 6.1.1.4'
La La -0.2871 2.4523 'International Tables Vol C Tables 4.2.6.8 and 6.1.1.4'

loop_
_geom_angle_atom_site_label_1
_geom_angle_atom_site_label_2
_geom_angle_atom_site_label_3
_geom_angle
_geom_angle_site_symmetry_1
_geom_angle_site_symmetry_3
_geom_angle_publ_flag
Rb1 La1 Rb2 93.604(6) 2_556 3_666 ?
Rb1 La1 Rb2 97.482(6) 2_556 3_676 ?
Rb2 La1 Rb2 93.003(6) 3_676 3_666 ?
S1 La1 Rb1 50.191(15) 2_546 2_556 ?
S1 La1 Rb2 44.201(14) 2_546 3_666 ?
S1 La1 Rb2 104.406(14) 2_546 3_676 ?
S1 La1 S4 131.993(19) 2_546 2_556 ?
S1 La1 S4 78.310(19) 2_546 . ?
S1 La1 S6 69.431(17) 2_546 3_666 ?
S1 La1 S7 90.456(19) 2_546 . ?
S2 La1 Rb1 48.148(14) 2_556 2_556 ?
S2 La1 Rb2 98.415(13) 2_556 3_666 ?
S2 La1 Rb2 49.511(14) 2_556 3_676 ?
S2 La1 S1 74.998(19) 2_556 2_546 ?
S2 La1 S4 90.430(19) 2_556 . ?
S2 La1 S4 64.860(17) 2_556 2_556 ?
S2 La1 S5 103.013(19) 2_556 . ?
S2 La1 S6 67.425(17) 2_556 3_666 ?
S2 La1 S7 141.365(19) 2_556 . ?
S3 La1 Rb1 116.901(14) . 2_556 ?
S3 La1 Rb2 120.822(14) . 3_666 ?
S3 La1 Rb2 127.525(14) . 3_676 ?
S3 La1 S1 127.978(19) . 2_546 ?
S3 La1 S2 140.133(19) . 2_556 ?
S3 La1 S4 67.803(18) . . ?
S3 La1 S4 77.479(19) . 2_556 ?
S3 La1 S5 78.14(2) . . ?
S3 La1 S6 145.807(18) . 3_666 ?
S3 La1 S7 76.553(19) . . ?
S4 La1 Rb1 82.767(13) 2_556 2_556 ?
S4 La1 Rb1 49.397(14) . 2_556 ?
S4 La1 Rb2 135.095(14) . 3_676 ?
S4 La1 Rb2 160.358(14) 2_556 3_666 ?
S4 La1 Rb2 115.229(14) . 3_666 ?
S4 La1 Rb2 68.505(13) 2_556 3_676 ?
S4 La1 S4 76.829(12) . 2_556 ?
S4 La1 S6 144.419(18) . 3_666 ?
S4 La1 S6 114.299(18) 2_556 3_666 ?
S5 La1 Rb1 149.833(14) . 2_556 ?
S5 La1 Rb2 100.478(13) . 3_666 ?
S5 La1 Rb2 55.553(15) . 3_676 ?
S5 La1 S1 141.864(19) . 2_546 ?
S5 La1 S4 139.561(19) . . ?
S5 La1 S4 75.010(17) . 2_556 ?
S5 La1 S6 74.721(18) . 3_666 ?
S5 La1 S7 67.105(18) . . ?
S6 La1 Rb1 96.841(13) 3_666 2_556 ?
S6 La1 Rb2 46.261(12) 3_666 3_676 ?
S6 La1 Rb2 46.768(12) 3_666 3_666 ?
S7 La1 Rb1 139.333(14) . 2_556 ?
S7 La1 Rb2 50.949(14) . 3_666 ?
S7 La1 Rb2 102.934(13) . 3_676 ?
S7 La1 S4 121.952(18) . . ?
S7 La1 S4 137.484(18) . 2_556 ?
S7 La1 S6 73.969(18) . 3_666 ?
La1 Rb1 Rb1 123.163(8) 2_546 2_656 ?
S1 Rb1 La1 40.579(12) 1_545 2_546 ?
S1 Rb1 Rb1 162.184(14) 1_545 2_656 ?
S1 Rb1 S3 56.031(15) 1_545 1_545 ?
S1 Rb1 S3 114.195(17) 1_545 . ?
S1 Rb1 S5 118.226(18) 1_545 2_646 ?
S1 Rb1 S6 63.337(16) 1_545 2_646 ?
S1 Rb1 S7 92.699(17) 1_545 2_646 ?
S1 Rb1 P2 90.676(17) 1_545 2_646 ?
S2 Rb1 La1 40.298(12) . 2_546 ?
S2 Rb1 Rb1 99.908(12) . 2_656 ?
S2 Rb1 S1 62.902(16) . 1_545 ?
S2 Rb1 S3 142.909(19) . 2_646 ?
S2 Rb1 S3 116.726(17) . 1_545 ?
S2 Rb1 S3 56.240(15) . . ?
S2 Rb1 S4 76.508(17) . 2_546 ?
S2 Rb1 S5 86.106(17) . 2_646 ?
S2 Rb1 S6 60.526(16) . 2_646 ?
S2 Rb1 S7 114.713(18) . 2_646 ?
S2 Rb1 P2 85.998(17) . 2_646 ?
S3 Rb1 La1 80.414(12) 1_545 2_546 ?
S3 Rb1 La1 75.758(12) . 2_546 ?
S3 Rb1 La1 168.719(16) 2_646 2_546 ?
S3 Rb1 Rb1 48.184(10) . 2_656 ?
S3 Rb1 Rb1 50.091(14) 2_646 2_656 ?
S3 Rb1 Rb1 138.003(16) 1_545 2_656 ?
S3 Rb1 S1 147.348(19) 2_646 1_545 ?
S3 Rb1 S3 99.814(18) 2_646 1_545 ?
S3 Rb1 S3 142.82(2) 1_545 . ?
S3 Rb1 S3 98.273(18) 2_646 . ?
S3 Rb1 S5 136.105(17) 1_545 2_646 ?
S3 Rb1 S5 61.665(16) 2_646 2_646 ?
S3 Rb1 S5 81.046(16) . 2_646 ?
S3 Rb1 S6 107.484(18) 2_646 2_646 ?
S3 Rb1 S6 102.258(17) 1_545 2_646 ?
S3 Rb1 S7 84.057(16) 1_545 2_646 ?
S3 Rb1 S7 133.051(17) . 2_646 ?
S3 Rb1 S7 60.579(16) 2_646 2_646 ?
S3 Rb1 P2 107.035(16) . 2_646 ?
S3 Rb1 P2 108.752(17) 1_545 2_646 ?
S3 Rb1 P2 75.942(16) 2_646 2_646 ?
S4 Rb1 La1 41.705(12) 2_546 2_546 ?
S4 Rb1 Rb1 107.175(16) 2_546 2_656 ?
S4 Rb1 S1 65.908(18) 2_546 1_545 ?
S4 Rb1 S3 128.132(19) 2_546 2_646 ?
S4 Rb1 S3 65.613(17) 2_546 1_545 ?
S4 Rb1 S3 77.650(17) 2_546 . ?
S4 Rb1 S5 157.649(18) 2_546 2_646 ?
S4 Rb1 S6 123.985(17) 2_546 2_646 ?
S4 Rb1 S7 149.059(18) 2_546 2_646 ?
S4 Rb1 P2 155.278(18) 2_546 2_646 ?
S5 Rb1 La1 125.543(13) 2_646 2_546 ?
S5 Rb1 Rb1 61.722(12) 2_646 2_656 ?
S5 Rb1 S7 52.049(14) 2_646 2_646 ?
S6 Rb1 La1 83.355(12) 2_646 2_546 ?
S6 Rb1 Rb1 113.786(14) 2_646 2_656 ?
S6 Rb1 S3 102.850(17) 2_646 . ?
S6 Rb1 S5 54.889(15) 2_646 2_646 ?
S6 Rb1 S7 54.561(15) 2_646 2_646 ?
S6 Rb1 P2 31.552(14) 2_646 2_646 ?
S7 Rb1 La1 130.401(13) 2_646 2_546 ?
S7 Rb1 Rb1 99.341(14) 2_646 2_656 ?
P2 Rb1 La1 114.801(13) 2_646 2_546 ?
P2 Rb1 Rb1 92.802(13) 2_646 2_656 ?
P2 Rb1 S5 31.673(14) 2_646 2_646 ?
P2 Rb1 S7 31.383(14) 2_646 2_646 ?
S1 Rb2 S1 97.630(16) 4_675 2_656 ?
S1 Rb2 S2 74.618(17) 4_675 2_656 ?
S1 Rb2 S2 56.465(15) 4_675 4_675 ?
S1 Rb2 S5 99.155(17) 4_675 3_676 ?
S1 Rb2 S5 125.818(15) 2_656 3_676 ?
S1 Rb2 S6 61.722(15) 4_675 . ?
S1 Rb2 S7 163.23(2) 4_675 1_565 ?
S1 Rb2 S7 170.721(17) 2_656 3_666 ?
S1 Rb2 S7 73.218(17) 4_675 3_666 ?
S1 Rb2 P2 84.161(16) 2_656 1_565 ?
S1 Rb2 P2 130.504(16) 2_656 . ?
S1 Rb2 P2 139.389(16) 4_675 1_565 ?
S1 Rb2 P2 88.013(15) 4_675 . ?
S2 Rb2 S1 53.820(16) 2_656 2_656 ?
S2 Rb2 S1 70.140(16) 4_675 2_656 ?
S2 Rb2 S2 96.696(16) 2_656 4_675 ?
S2 Rb2 S5 77.497(16) 4_675 3_676 ?
S2 Rb2 S5 173.277(17) 2_656 3_676 ?
S2 Rb2 S7 123.134(16) 2_656 3_666 ?
S2 Rb2 S7 102.732(16) 4_675 3_666 ?
S2 Rb2 P2 132.472(17) 2_656 1_565 ?
S2 Rb2 P2 143.094(16) 4_675 . ?
S2 Rb2 P2 81.288(16) 2_656 . ?
S2 Rb2 P2 87.084(15) 4_675 1_565 ?
S5 Rb2 S1 120.475(18) . 2_656 ?
S5 Rb2 S1 119.187(17) . 4_675 ?
S5 Rb2 S2 169.37(2) . 4_675 ?
S5 Rb2 S2 90.915(18) . 2_656 ?
S5 Rb2 S5 94.421(17) . 3_676 ?
S5 Rb2 S6 122.840(17) . 1_565 ?
S5 Rb2 S6 59.751(15) . . ?
S5 Rb2 S7 66.783(16) . 3_666 ?
S5 Rb2 S7 62.908(16) . 1_565 ?
S5 Rb2 P2 31.182(14) . . ?
S5 Rb2 P2 93.255(15) . 1_565 ?
S5 Rb2 P2 101.260(15) 3_676 . ?
S5 Rb2 P2 51.347(14) 3_676 1_565 ?
S6 Rb2 S1 63.911(16) 1_565 2_656 ?
S6 Rb2 S1 114.924(17) . 2_656 ?
S6 Rb2 S1 115.867(17) 1_565 4_675 ?
S6 Rb2 S2 117.730(18) 1_565 2_656 ?
S6 Rb2 S2 59.566(15) 1_565 4_675 ?
S6 Rb2 S2 117.948(16) . 4_675 ?
S6 Rb2 S2 61.142(16) . 2_656 ?
S6 Rb2 S5 62.365(16) 1_565 3_676 ?
S6 Rb2 S5 118.443(17) . 3_676 ?
S6 Rb2 S6 177.40(2) 1_565 . ?
S6 Rb2 S7 59.954(16) 1_565 1_565 ?
S6 Rb2 S7 118.248(17) 1_565 3_666 ?
S6 Rb2 S7 62.493(16) . 3_666 ?
S6 Rb2 P2 30.586(14) 1_565 1_565 ?
S6 Rb2 P2 151.963(17) 1_565 . ?
S6 Rb2 P2 30.585(14) . . ?
S6 Rb2 P2 151.962(16) . 1_565 ?
S7 Rb2 S1 94.507(18) 1_565 2_656 ?
S7 Rb2 S2 118.088(16) 1_565 4_675 ?
S7 Rb2 S2 122.074(18) 1_565 2_656 ?
S7 Rb2 S5 55.950(14) 3_666 3_676 ?
S7 Rb2 S5 64.242(16) 1_565 3_676 ?
S7 Rb2 S6 122.643(17) 1_565 . ?
S7 Rb2 S7 94.160(17) 1_565 3_666 ?
S7 Rb2 P2 31.008(14) 1_565 1_565 ?
S7 Rb2 P2 52.209(14) 3_666 . ?
S7 Rb2 P2 92.874(15) 1_565 . ?
S7 Rb2 P2 101.711(16) 3_666 1_565 ?
P2 Rb2 P2 121.379(18) . 1_565 ?
La1 S1 Rb1 89.231(18) 2_556 1_565 ?
La1 S1 Rb2 161.46(2) 2_556 2_646 ?
La1 S1 Rb2 98.04(2) 2_556 4_576 ?
Rb1 S1 Rb2 86.646(17) 1_565 2_646 ?
Rb2 S1 Rb1 165.16(2) 4_576 1_565 ?
Rb2 S1 Rb2 82.369(16) 4_576 2_646 ?
P1 S1 La1 113.26(3) . 2_556 ?
P1 S1 Rb1 98.03(3) . 1_565 ?
P1 S1 Rb2 85.23(3) . 2_646 ?
P1 S1 Rb2 91.00(3) . 4_576 ?
La1 S2 Rb1 91.555(18) 2_546 . ?
La1 S2 Rb2 91.122(18) 2_546 4_576 ?
La1 S2 Rb2 169.52(2) 2_546 2_646 ?
Rb1 S2 Rb2 93.107(18) . 2_646 ?
Rb1 S2 Rb2 173.47(2) . 4_576 ?
Rb2 S2 Rb2 83.304(16) 2_646 4_576 ?
P1 S2 La1 97.34(3) . 2_546 ?
P1 S2 Rb1 99.06(3) . . ?
P1 S2 Rb2 91.19(3) . 2_646 ?
P1 S2 Rb2 86.50(3) . 4_576 ?
La1 S3 Rb1 105.16(2) . 1_565 ?
La1 S3 Rb1 111.00(2) . . ?
La1 S3 Rb1 106.34(2) . 2_656 ?
Rb1 S3 Rb1 142.82(2) 1_565 . ?
Rb1 S3 Rb1 80.387(15) 2_656 . ?
Rb1 S3 Rb1 81.523(16) 2_656 1_565 ?
P1 S3 La1 92.93(3) . . ?
P1 S3 Rb1 91.09(3) . . ?
P1 S3 Rb1 95.50(3) . 1_565 ?
P1 S3 Rb1 160.64(4) . 2_656 ?
La1 S4 La1 123.97(2) . 2_546 ?
La1 S4 Rb1 88.897(18) . 2_556 ?
La1 S4 Rb1 102.580(19) 2_546 2_556 ?
P1 S4 La1 90.33(3) . 2_546 ?
P1 S4 La1 89.41(3) . . ?
P1 S4 Rb1 165.44(4) . 2_556 ?
La1 S5 Rb1 99.351(19) . 2_656 ?
La1 S5 Rb2 85.010(17) . 3_676 ?
La1 S5 Rb2 169.19(3) . . ?
Rb1 S5 Rb2 174.85(2) 2_656 3_676 ?
Rb2 S5 Rb1 89.815(17) . 2_656 ?
Rb2 S5 Rb2 85.580(17) . 3_676 ?
P2 S5 La1 86.77(3) . . ?
P2 S5 Rb1 73.18(3) . 2_656 ?
P2 S5 Rb2 104.50(3) . 3_676 ?
P2 S5 Rb2 90.45(3) . . ?
La1 S6 Rb1 179.76(2) 3_666 2_656 ?
La1 S6 Rb2 89.987(17) 3_666 1_545 ?
La1 S6 Rb2 91.141(17) 3_666 . ?
Rb2 S6 Rb1 89.000(16) . 2_656 ?
Rb2 S6 Rb1 89.880(17) 1_545 2_656 ?
Rb2 S6 Rb2 177.40(2) 1_545 . ?
P2 S6 La1 104.47(3) . 3_666 ?
P2 S6 Rb1 75.73(3) . 2_656 ?
P2 S6 Rb2 86.71(3) . . ?
P2 S6 Rb2 90.74(3) . 1_545 ?
La1 S7 Rb1 97.539(18) . 2_656 ?
La1 S7 Rb2 90.146(18) . 3_666 ?
La1 S7 Rb2 170.60(2) . 1_545 ?
Rb2 S7 Rb1 86.110(17) 1_545 2_656 ?
Rb2 S7 Rb1 171.74(2) 3_666 2_656 ?
Rb2 S7 Rb2 85.839(16) 1_545 3_666 ?
P2 S7 La1 85.59(3) . . ?
P2 S7 Rb1 72.12(3) . 2_656 ?
P2 S7 Rb2 105.64(3) . 3_666 ?
P2 S7 Rb2 87.31(3) . 1_545 ?
Rb2 P1 Rb2 71.059(13) 4_576 2_646 ?
S1 P1 Rb2 65.17(3) . 2_646 ?
S1 P1 Rb2 58.33(3) . 4_576 ?
S1 P1 S2 107.87(4) . . ?
S1 P1 S3 109.74(4) . . ?
S1 P1 S4 113.81(4) . . ?
S2 P1 Rb2 59.07(2) . 2_646 ?
S2 P1 Rb2 62.86(3) . 4_576 ?
S2 P1 S3 110.01(4) . . ?
S2 P1 S4 107.05(4) . . ?
S3 P1 Rb2 158.60(3) . 4_576 ?
S3 P1 Rb2 87.91(3) . 2_646 ?
S3 P1 S4 108.30(4) . . ?
S4 P1 Rb2 93.08(3) . 4_576 ?
S4 P1 Rb2 162.24(3) . 2_646 ?
Rb1 P2 Rb2 80.857(14) 2_656 1_545 ?
Rb1 P2 Rb2 82.000(14) 2_656 . ?
Rb2 P2 Rb2 121.379(18) . 1_545 ?
S5 P2 Rb1 75.15(3) . 2_656 ?
S5 P2 Rb2 155.82(4) . 1_545 ?
S5 P2 Rb2 58.37(2) . . ?
S5 P2 P2 105.58(5) . 3_666 ?
S6 P2 Rb1 72.71(3) . 2_656 ?
S6 P2 Rb2 58.68(2) . 1_545 ?
S6 P2 Rb2 62.70(2) . . ?
S6 P2 S5 115.34(4) . . ?
S6 P2 S7 115.71(4) . . ?
S6 P2 P2 104.56(4) . 3_666 ?
S7 P2 Rb1 76.50(3) . 2_656 ?
S7 P2 Rb2 157.51(4) . . ?
S7 P2 Rb2 61.68(2) . 1_545 ?
S7 P2 S5 108.88(4) . . ?
S7 P2 P2 105.72(5) . 3_666 ?
P2 P2 Rb1 177.13(4) 3_666 2_656 ?
P2 P2 Rb2 96.00(3) 3_666 . ?
P2 P2 Rb2 98.54(3) 3_666 1_545 ?

loop_
_geom_bond_atom_site_label_1
_geom_bond_atom_site_label_2
_geom_bond_distance
_geom_bond_site_symmetry_2
_geom_bond_publ_flag
La1 Rb1 4.5551(4) 2_556 ?
La1 Rb2 4.7915(3) 3_666 ?
La1 Rb2 4.6455(3) 3_676 ?
La1 S1 2.9633(7) 2_546 ?
La1 S2 2.9471(7) 2_556 ?
La1 S3 2.9191(7) . ?
La1 S4 3.0311(7) . ?
La1 S4 3.1623(7) 2_556 ?
La1 S5 2.9622(7) . ?
La1 S6 3.2126(7) 3_666 ?
La1 S7 3.0092(7) . ?
Rb1 Rb1 4.6051(4) 2_656 ?
Rb1 S1 3.4995(8) 1_545 ?
Rb1 S2 3.3942(7) . ?
Rb1 S3 3.5715(8) 1_545 ?
Rb1 S3 3.6517(8) . ?
Rb1 S3 3.4810(7) 2_646 ?
Rb1 S4 3.4591(7) 2_546 ?
Rb1 S5 3.7390(8) 2_646 ?
Rb1 S6 3.6480(8) 2_646 ?
Rb1 S7 3.7832(8) 2_646 ?
Rb1 P2 3.7028(8) 2_646 ?
Rb2 S1 3.7144(8) 2_656 ?
Rb2 S1 3.3737(7) 4_675 ?
Rb2 S2 3.4997(7) 2_656 ?
Rb2 S2 3.5338(7) 4_675 ?
Rb2 S5 3.3401(7) . ?
Rb2 S5 3.8455(8) 3_676 ?
Rb2 S6 3.3564(7) 1_565 ?
Rb2 S6 3.4917(7) . ?
Rb2 S7 3.4623(7) 1_565 ?
Rb2 S7 3.7210(8) 3_666 ?
Rb2 P2 3.9287(7) 1_565 ?
Rb2 P2 3.9228(7) . ?
S1 P1 2.0222(9) . ?
S2 P1 2.0237(9) . ?
S3 P1 2.0395(9) . ?
S4 P1 2.0568(9) . ?
S5 P2 2.0311(9) . ?
S6 P2 1.9992(9) . ?
S7 P2 2.0261(9) . ?
P2 P2 2.1972(13) 3_666 ?
